data_2242122
loop_
_publ_author_name
'Sulovari, Aron'
'Tanski, Joseph M.'

_publ_section_title
;
 Crystallographic and spectroscopic characterization of
 5-chloropyridine-2,3-diamine
;
_journal_coeditor_code FY2122
_journal_issue 8
_journal_name_full 'Acta Crystallographica Section E'
_journal_page_first 1213
_journal_page_last 1217
_journal_paper_doi 10.1107/S2056989017010489
_journal_volume 73
_journal_year 2017
_chemical_formula_iupac 'C5 H6 Cl N3'
_chemical_formula_moiety 'C5 H6 Cl N3'
_chemical_formula_sum 'C5 H6 Cl N3'
_chemical_formula_weight 143.58
_chemical_name_systematic
;
5-Chloropyridine-2,3-diamine
;
_space_group_crystal_system orthorhombic
_space_group_IT_number 19
_space_group_name_Hall 'P 2ac 2ab'
_space_group_name_H-M_alt 'P 21 21 21'
_symmetry_space_group_name_Hall 'P 2ac 2ab'
_symmetry_space_group_name_H-M 'P 21 21 21'
_atom_sites_solution_hydrogens mixed
_cell_angle_alpha 90
_cell_angle_beta 90
_cell_angle_gamma 90
_cell_formula_units_Z 4
_cell_length_a 3.7565(8)
_cell_length_b 8.7002(17)
_cell_length_c 18.350(4)
_cell_measurement_reflns_used 4306
_cell_measurement_temperature 125.(2)
_cell_measurement_theta_max 29.7262
_cell_measurement_theta_min 2.5909
_cell_volume 599.7(2)
_computing_cell_refinement
;
SAINT (Bruker, 2013)
;
_computing_data_collection
;
APEX2 (Bruker, 2013)
;
_computing_data_reduction
;
SAINT (Bruker, 2013)
;
_computing_molecular_graphics
;
SHELXTL2014 (Sheldrick, 2008)
;
_computing_publication_material
;
SHELXTL2014 (Sheldrick, 2008), <i>OLEX2</i> (Dolomanov <i>et al.</i>,
2009) and Mercury
(Macrae <i>et al.</i>,  2008)
;
_computing_structure_refinement
;
SHELXL2014 (Sheldrick, 2015<i>b</i>)
;
_computing_structure_solution
;
SHELXT2014 (Sheldrick, 2015<i>a</i>)
;
_diffrn_ambient_temperature 125(2)
_diffrn_detector_area_resol_mean 8.3333
_diffrn_measured_fraction_theta_full 1.000
_diffrn_measured_fraction_theta_max 1.000
_diffrn_measurement_device_type 'Bruker APEXII CCD'
_diffrn_measurement_method '\f and \w scans'
_diffrn_radiation_monochromator graphite
_diffrn_radiation_source 'fine-focus sealed tube'
_diffrn_radiation_type MoK\a
_diffrn_radiation_wavelength 0.71073
_diffrn_reflns_av_R_equivalents 0.0874
_diffrn_reflns_limit_h_max 5
_diffrn_reflns_limit_h_min -5
_diffrn_reflns_limit_k_max 12
_diffrn_reflns_limit_k_min -12
_diffrn_reflns_limit_l_max 26
_diffrn_reflns_limit_l_min -26
_diffrn_reflns_number 14989
_diffrn_reflns_theta_full 30.51
_diffrn_reflns_theta_max 30.51
_diffrn_reflns_theta_min 2.22
_exptl_absorpt_coefficient_mu 0.532
_exptl_absorpt_correction_T_max 0.98
_exptl_absorpt_correction_T_min 0.75
_exptl_absorpt_correction_type multi-scan
_exptl_absorpt_process_details
;
(SADABS; Bruker, 2013)
;
_exptl_crystal_colour colourless
_exptl_crystal_density_diffrn 1.590
_exptl_crystal_density_method 'not measured'
_exptl_crystal_description plate
_exptl_crystal_F_000 296
_exptl_crystal_size_max 0.100
_exptl_crystal_size_mid 0.050
_exptl_crystal_size_min 0.040
_refine_diff_density_max 0.370
_refine_diff_density_min -0.383
_refine_ls_abs_structure_details
;
Flack <i>x</i> determined using 511 quotients
[(<i>I</i>^+^)-(<i>I</i>^-^)]/[(<i>I</i>^+^)+(<i>I</i>^-^)]
(Parsons <i>et al.</i>,  2013)
;
_refine_ls_abs_structure_Flack 0.01(6)
_refine_ls_extinction_method none
_refine_ls_goodness_of_fit_ref 1.067
_refine_ls_hydrogen_treatment mixed
_refine_ls_matrix_type full
_refine_ls_number_parameters 94
_refine_ls_number_reflns 1845
_refine_ls_number_restraints 4
_refine_ls_restrained_S_all 1.068
_refine_ls_R_factor_all 0.0620
_refine_ls_R_factor_gt 0.0414
_refine_ls_shift/su_max 0.000
_refine_ls_shift/su_mean 0.000
_refine_ls_structure_factor_coef Fsqd
_refine_ls_weighting_details 'w=1/[\s^2^(Fo^2^)+(0.0308P)^2^+0.2158P] where P=(Fo^2^+2Fc^2^)/3'
_refine_ls_weighting_scheme calc
_refine_ls_wR_factor_gt 0.0774
_refine_ls_wR_factor_ref 0.0843
_reflns_number_gt 1477
_reflns_number_total 1845
_reflns_threshold_expression 'I > 2\s(I)'
_cod_data_source_file fy2122sup1.cif
_cod_data_source_block I
_cod_database_code 2242122

loop_
_space_group_symop_operation_xyz
'x, y, z'
'-x+1/2, -y, z+1/2'
'-x, y+1/2, -z+1/2'
'x+1/2, -y+1/2, -z'

loop_
_atom_site_type_symbol
_atom_site_label
_atom_site_fract_x
_atom_site_fract_y
_atom_site_fract_z
_atom_site_U_iso_or_equiv
_atom_site_adp_type
_atom_site_calc_flag
_atom_site_occupancy
Cl Cl1 0.5035(2) 0.46707(8) 0.47194(3) 0.01872(16) Uani d 1
N N1 0.8538(6) 0.4647(3) 0.67658(12) 0.0148(5) Uani d 1
N N2 0.5894(7) 0.8717(3) 0.67694(14) 0.0153(5) Uani d 1
H H11 0.464(9) 0.928(3) 0.6466(14) 0.018 Uiso d 1
H H12 0.530(10) 0.872(3) 0.7224(12) 0.018 Uiso d 1
N N3 0.8976(7) 0.6490(3) 0.76777(13) 0.0154(5) Uani d 1
H H21 1.032(9) 0.580(3) 0.7905(15) 0.018 Uiso d 1
H H22 0.955(10) 0.748(3) 0.7772(16) 0.018 Uiso d 1
C C1 0.7608(8) 0.4231(3) 0.60820(16) 0.0157(6) Uani d 1
H H1 0.7977 0.3199 0.5931 0.019 Uiso calc 1
C C2 0.6148(7) 0.5258(4) 0.56011(14) 0.0138(5) Uani d 1
C C3 0.5497(7) 0.6759(3) 0.58152(14) 0.0121(6) Uani d 1
H H3 0.445 0.747 0.5486 0.015 Uiso calc 1
C C4 0.6388(7) 0.7209(3) 0.65122(15) 0.0122(6) Uani d 1
C C5 0.8035(7) 0.6100(3) 0.69716(15) 0.0125(6) Uani d 1

loop_
_atom_site_aniso_label
_atom_site_aniso_U_11
_atom_site_aniso_U_22
_atom_site_aniso_U_33
_atom_site_aniso_U_12
_atom_site_aniso_U_13
_atom_site_aniso_U_23
Cl1 0.0204(3) 0.0220(3) 0.0138(3) -0.0021(4) -0.0034(3) -0.0035(3)
N1 0.0154(11) 0.0144(11) 0.0145(11) 0.0014(11) -0.0007(9) -0.0001(11)
N2 0.0182(14) 0.0137(12) 0.0140(11) 0.0036(9) -0.0003(9) 0.0000(9)
N3 0.0162(14) 0.0152(12) 0.0148(11) -0.0009(10) -0.0036(9) 0.0004(10)
C1 0.0176(15) 0.0126(14) 0.0171(14) 0.0008(11) 0.0014(12) -0.0019(11)
C2 0.0101(12) 0.0202(13) 0.0112(11) -0.0036(12) 0.0002(9) -0.0016(12)
C3 0.0061(14) 0.0157(12) 0.0146(12) -0.0022(10) 0.0009(10) 0.0040(10)
C4 0.0064(12) 0.0142(14) 0.0160(14) -0.0003(10) 0.0026(11) 0.0004(11)
C5 0.0066(13) 0.0184(15) 0.0125(13) -0.0017(11) 0.0021(10) 0.0011(11)

loop_
_atom_type_symbol
_atom_type_description
_atom_type_scat_dispersion_real
_atom_type_scat_dispersion_imag
_atom_type_scat_source
C C 0.0033 0.0016 'International Tables Vol C Tables 4.2.6.8 and 6.1.1.4'
H H 0.0000 0.0000 'International Tables Vol C Tables 4.2.6.8 and 6.1.1.4'
N N 0.0061 0.0033 'International Tables Vol C Tables 4.2.6.8 and 6.1.1.4'
Cl Cl 0.1484 0.1585 'International Tables Vol C Tables 4.2.6.8 and 6.1.1.4'

loop_
_geom_angle_atom_site_label_1
_geom_angle_atom_site_label_2
_geom_angle_atom_site_label_3
_geom_angle
C5 N1 C1 118.7(3)
C4 N2 H11 112.(2)
C4 N2 H12 111.(2)
H11 N2 H12 118.(3)
C5 N3 H21 115.(2)
C5 N3 H22 118.(2)
H21 N3 H22 114.(3)
N1 C1 C2 121.8(3)
N1 C1 H1 119.1
C2 C1 H1 119.1
C1 C2 C3 120.2(3)
C1 C2 Cl1 120.1(2)
C3 C2 Cl1 119.7(2)
C4 C3 C2 119.2(3)
C4 C3 H3 120.4
C2 C3 H3 120.4
C3 C4 N2 123.0(3)
C3 C4 C5 117.5(3)
N2 C4 C5 119.4(3)
N1 C5 N3 117.5(3)
N1 C5 C4 122.5(2)
N3 C5 C4 119.9(3)

loop_
_geom_bond_atom_site_label_1
_geom_bond_atom_site_label_2
_geom_bond_distance
Cl1 C2 1.748(3)
N1 C5 1.333(4)
N1 C1 1.352(4)
N2 C4 1.406(4)
N2 H11 0.88(2)
N2 H12 0.86(2)
N3 C5 1.385(4)
N3 H21 0.89(2)
N3 H22 0.90(2)
C1 C2 1.371(4)
C1 H1 0.95
C2 C3 1.385(4)
C3 C4 1.379(4)
C3 H3 0.95
C4 C5 1.423(4)

loop_
_geom_hbond_atom_site_label_D
_geom_hbond_atom_site_label_H
_geom_hbond_atom_site_label_A
_geom_hbond_site_symmetry_A
_geom_hbond_distance_DH
_geom_hbond_distance_HA
_geom_hbond_distance_DA
_geom_hbond_angle_DHA
_geom_hbond_publ_flag
N2 H12 N1 3_656 0.86(2) 2.48(3) 3.264(3) 151.(3) y
N3 H21 N2 3_746 0.89(2) 2.38(2) 3.250(4) 166.(3) y
N3 H22 N1 3_756 0.90(2) 2.19(2) 3.075(4) 167.(3) y

loop_
_geom_torsion_atom_site_label_1
_geom_torsion_atom_site_label_2
_geom_torsion_atom_site_label_3
_geom_torsion_atom_site_label_4
_geom_torsion
C5 N1 C1 C2 -0.5(4)
N1 C1 C2 C3 -1.7(4)
N1 C1 C2 Cl1 179.3(2)
C1 C2 C3 C4 1.0(4)
Cl1 C2 C3 C4 -180.0(2)
C2 C3 C4 N2 178.5(3)
C2 C3 C4 C5 1.7(4)
C1 N1 C5 N3 179.3(2)
C1 N1 C5 C4 3.3(4)
C3 C4 C5 N1 -4.0(4)
N2 C4 C5 N1 179.0(3)
C3 C4 C5 N3 -179.8(3)
N2 C4 C5 N3 3.2(4)

_cod_database_fobs_code 2242122
